data_4100196
_journal_name_full 'Journal of the American Chemical Society'
_journal_paper_doi 10.1021/ja0527976
_journal_year 2005
_chemical_formula_moiety 'C24 H37 D2 N5 O4 Zr'
_chemical_formula_sum 'C30 H37 D8 N5 O4 Zr'
_chemical_formula_weight 638.98
_space_group_IT_number 14
_symmetry_cell_setting monoclinic
_symmetry_space_group_name_Hall '-P 2ybc'
_symmetry_space_group_name_H-M 'P 1 21/c 1'
_cell_angle_alpha 90.00
_cell_angle_beta 100.8490(10)
_cell_angle_gamma 90.00
_cell_formula_units_Z 4
_cell_length_a 12.3129(3)
_cell_length_b 12.9150(3)
_cell_length_c 21.3187(5)
_cell_measurement_temperature 173(2)
_cell_volume 3329.53(14)
_diffrn_ambient_temperature 173(2)
_exptl_crystal_density_diffrn 1.275
_cod_depositor_comments
;
The following automatic conversions were performed:
'_symmetry_cell_setting' value 'Monoclinic' changed to 'monoclinic'
according to '/home/saulius/struct/CIF-dictionaries/cif_core.dic'
dictionary named 'cif_core.dic' version 2.4.1 from 2010-06-29.

Automatic conversion script
Id: cif_fix_enum 1527 2010-12-29 10:47:43Z saulius 
;
_cod_original_sg_symbol_H-M 'P 21/c'
_cod_database_code 4100196

loop_
_symmetry_equiv_pos_as_xyz
'x, y, z'
'-x, y+1/2, -z+1/2'
'-x, -y, -z'
'x, -y-1/2, z-1/2'

loop_
_atom_site_label
_atom_site_type_symbol
_atom_site_fract_x
_atom_site_fract_y
_atom_site_fract_z
_atom_site_U_iso_or_equiv
_atom_site_adp_type
_atom_site_occupancy
_atom_site_symmetry_multiplicity
_atom_site_calc_flag
_atom_site_refinement_flags
_atom_site_disorder_assembly
_atom_site_disorder_group
Zr1 Zr 0.639969(17) 0.928057(15) 0.004252(10) 0.02118(8) Uani 1 1 d . . .
O1 O 0.75932(13) 0.93263(12) 0.07618(7) 0.0343(4) Uani 1 1 d . . .
O2 O 0.57072(13) 0.79724(11) 0.01783(7) 0.0310(4) Uani 1 1 d . . .
O3 O 0.70673(13) 0.89658(12) -0.06812(7) 0.0331(4) Uani 1 1 d . . .
O4 O 0.47684(11) 0.98273(11) -0.05661(6) 0.0216(3) Uani 1 1 d . . .
N1 N 0.45313(14) 0.96088(13) -0.11968(8) 0.0229(4) Uani 1 1 d . . .
N2 N 0.39743(16) 0.87491(15) -0.14118(9) 0.0327(5) Uani 1 1 d . . .
N3 N 0.38529(17) 0.87427(17) -0.20419(9) 0.0405(5) Uani 1 1 d . . .
N4 N 0.53329(16) 1.10854(15) -0.16342(9) 0.0311(5) Uani 1 1 d . . .
N5 N 0.67537(16) 1.10646(16) -0.01882(11) 0.0269(5) Uani 1 1 d . . .
D1 D 0.641(2) 1.145(2) 0.0020(11) 0.036(8) Uiso 1 1 d . . .
D2 D 0.644(2) 1.114(2) -0.0579(13) 0.046(8) Uiso 1 1 d . . .
C1 C 0.84224(19) 0.90966(19) 0.13061(12) 0.0361(6) Uani 1 1 d . . .
C2 C 0.9341(3) 0.8508(4) 0.10938(19) 0.0637(10) Uani 1 1 d . . .
H2C H 0.899(2) 0.785(2) 0.0901(13) 0.057(9) Uiso 1 1 d . . .
H2B H 0.964(2) 0.888(2) 0.0785(15) 0.069(11) Uiso 1 1 d . . .
H2A H 0.993(2) 0.839(2) 0.1472(14) 0.063(9) Uiso 1 1 d . . .
C3 C 0.7891(3) 0.8458(3) 0.17660(16) 0.0532(8) Uani 1 1 d . . .
H3C H 0.845(2) 0.825(2) 0.2140(14) 0.056(8) Uiso 1 1 d . . .
H3B H 0.730(3) 0.890(2) 0.1936(14) 0.075(10) Uiso 1 1 d . . .
H3A H 0.756(3) 0.788(3) 0.1553(15) 0.075(11) Uiso 1 1 d . . .
C4 C 0.8855(3) 1.0115(3) 0.16163(17) 0.0540(8) Uani 1 1 d . . .
H4C H 0.940(2) 0.9995(19) 0.1980(13) 0.047(8) Uiso 1 1 d . . .
H4B H 0.822(3) 1.051(2) 0.1755(14) 0.069(10) Uiso 1 1 d . . .
H4A H 0.918(3) 1.048(2) 0.1296(15) 0.073(11) Uiso 1 1 d . . .
C5 C 0.5577(2) 0.68790(16) 0.02022(11) 0.0318(6) Uani 1 1 d . . .
C6 C 0.4718(3) 0.6563(2) -0.03715(15) 0.0487(8) Uani 1 1 d . . .
H6C H 0.468(2) 0.583(2) -0.0400(13) 0.057(9) Uiso 1 1 d . . .
H6B H 0.394(3) 0.684(2) -0.0345(14) 0.069(10) Uiso 1 1 d . . .
H6A H 0.503(2) 0.679(2) -0.0756(15) 0.070(10) Uiso 1 1 d . . .
C7 C 0.5200(3) 0.6608(2) 0.08194(15) 0.0437(7) Uani 1 1 d . . .
H7C H 0.449(2) 0.690(2) 0.0852(12) 0.045(8) Uiso 1 1 d . . .
H7B H 0.572(2) 0.684(2) 0.1207(14) 0.060(9) Uiso 1 1 d . . .
H7A H 0.513(2) 0.590(2) 0.0848(12) 0.053(8) Uiso 1 1 d . . .
C8 C 0.6679(3) 0.6378(2) 0.0185(2) 0.0528(9) Uani 1 1 d . . .
H8C H 0.726(3) 0.662(2) 0.0538(14) 0.067(10) Uiso 1 1 d . . .
H8B H 0.669(2) 0.562(2) 0.0217(13) 0.067(9) Uiso 1 1 d . . .
H8A H 0.688(2) 0.651(2) -0.0211(14) 0.051(8) Uiso 1 1 d . . .
C9 C 0.7703(2) 0.86175(19) -0.11345(11) 0.0346(6) Uani 1 1 d . . .
C10 C 0.7048(3) 0.7772(3) -0.15291(18) 0.0601(9) Uani 1 1 d . . .
H10B H 0.744(3) 0.754(2) -0.1839(15) 0.075(10) Uiso 1 1 d . . .
H10A H 0.696(3) 0.718(3) -0.1256(17) 0.093(13) Uiso 1 1 d . . .
H10C H 0.627(3) 0.811(2) -0.1776(15) 0.083(11) Uiso 1 1 d . . .
C11 C 0.8791(3) 0.8220(3) -0.07659(17) 0.0540(8) Uani 1 1 d . . .
H11C H 0.922(3) 0.882(3) -0.0478(15) 0.081(11) Uiso 1 1 d . . .
H11B H 0.923(2) 0.7959(19) -0.1036(12) 0.046(8) Uiso 1 1 d . . .
H11A H 0.868(2) 0.769(2) -0.0492(15) 0.066(10) Uiso 1 1 d . . .
C12 C 0.7888(3) 0.9522(3) -0.15540(17) 0.0536(8) Uani 1 1 d . . .
H12C H 0.828(2) 0.933(2) -0.1852(13) 0.047(8) Uiso 1 1 d . . .
H12B H 0.717(3) 0.975(2) -0.1786(13) 0.059(9) Uiso 1 1 d . . .
H12A H 0.831(3) 1.008(3) -0.1271(16) 0.087(12) Uiso 1 1 d . . .
C13 C 0.47853(18) 1.01881(18) -0.16777(10) 0.0255(5) Uani 1 1 d . . .
C14 C 0.4340(2) 0.9623(2) -0.22193(11) 0.0348(6) Uani 1 1 d . . .
C15 C 0.4452(2) 1.0045(3) -0.28110(13) 0.0496(8) Uani 1 1 d . . .
H15 H 0.418(2) 0.966(2) -0.3175(13) 0.053(8) Uiso 1 1 d . . .
C16 C 0.4985(2) 1.0968(3) -0.27874(14) 0.0542(9) Uani 1 1 d . . .
H16 H 0.506(2) 1.131(2) -0.3142(13) 0.049(8) Uiso 1 1 d . . .
C17 C 0.5410(2) 1.1458(2) -0.22072(13) 0.0430(7) Uani 1 1 d . . .
H17 H 0.5827(19) 1.2100(19) -0.2219(11) 0.040(7) Uiso 1 1 d . . .
C18 C 0.7911(2) 1.1420(2) -0.00834(16) 0.0422(7) Uani 1 1 d . . .
H18B H 0.833(2) 1.092(2) -0.0232(13) 0.057(9) Uiso 1 1 d . . .
H18A H 0.822(2) 1.138(2) 0.0371(15) 0.073(10) Uiso 1 1 d . . .
C19 C 0.80659(18) 1.24793(18) -0.03571(12) 0.0312(6) Uani 1 1 d . . .
C20 C 0.8360(2) 1.3319(2) 0.00410(15) 0.0435(7) Uani 1 1 d . . .
H20 H 0.849(2) 1.323(2) 0.0452(13) 0.052(9) Uiso 1 1 d . . .
C21 C 0.8474(3) 1.4288(2) -0.02050(18) 0.0572(9) Uani 1 1 d . . .
H21 H 0.869(2) 1.487(3) 0.0071(13) 0.067(10) Uiso 1 1 d . . .
C22 C 0.8281(3) 1.4429(2) -0.08536(19) 0.0610(10) Uani 1 1 d . . .
H22 H 0.837(2) 1.508(2) -0.1004(13) 0.061(9) Uiso 1 1 d . . .
C23 C 0.7994(3) 1.3605(3) -0.12561(17) 0.0534(8) Uani 1 1 d . . .
H23 H 0.790(2) 1.362(2) -0.1677(14) 0.059(9) Uiso 1 1 d . . .
C24 C 0.7889(2) 1.2631(2) -0.10074(14) 0.0407(6) Uani 1 1 d . . .
H24 H 0.769(2) 1.207(2) -0.1276(12) 0.041(7) Uiso 1 1 d . . .
C1S C 0.9367(3) 0.4887(3) 0.16365(15) 0.0729(10) Uani 1 1 d . . .
H1S D 0.9794 0.5446 0.1523 0.088 Uiso 1 1 calc R . .
C2S C 0.8325(4) 0.5038(4) 0.16729(17) 0.1063(17) Uani 1 1 d . . .
H2S D 0.8007 0.5708 0.1602 0.128 Uiso 1 1 calc R . .
C3S C 0.7723(4) 0.4255(7) 0.1809(2) 0.135(3) Uani 1 1 d . . .
H3S D 0.6966 0.4382 0.1818 0.162 Uiso 1 1 calc R . .
C4S C 0.8120(6) 0.3260(5) 0.1939(2) 0.136(3) Uani 1 1 d . . .
H4S D 0.7674 0.2707 0.2039 0.163 Uiso 1 1 calc R . .
C5S C 0.9257(4) 0.3141(3) 0.19085(16) 0.0864(12) Uani 1 1 d . . .
H5S D 0.9606 0.2488 0.1995 0.104 Uiso 1 1 calc R . .
C6S C 0.9834(3) 0.3953(3) 0.17571(15) 0.0647(9) Uani 1 1 d . . .
H6S D 1.0592 0.3864 0.1735 0.078 Uiso 1 1 calc R . .

loop_
_atom_site_aniso_label
_atom_site_aniso_U_11
_atom_site_aniso_U_22
_atom_site_aniso_U_33
_atom_site_aniso_U_23
_atom_site_aniso_U_13
_atom_site_aniso_U_12
Zr1 0.02232(12) 0.01729(12) 0.02509(12) 0.00025(9) 0.00743(8) 0.00015(10)
O1 0.0294(9) 0.0372(9) 0.0340(9) 0.0042(8) -0.0002(7) 0.0014(8)
O2 0.0397(10) 0.0172(8) 0.0385(9) 0.0014(7) 0.0134(8) -0.0018(7)
O3 0.0341(9) 0.0331(9) 0.0368(9) -0.0048(7) 0.0187(8) 0.0023(7)
O4 0.0258(8) 0.0233(8) 0.0166(8) -0.0015(6) 0.0062(6) -0.0002(7)
N1 0.0262(10) 0.0227(10) 0.0201(10) -0.0033(8) 0.0053(8) -0.0002(8)
N2 0.0355(12) 0.0287(11) 0.0339(12) -0.0080(9) 0.0065(9) -0.0051(9)
N3 0.0440(13) 0.0454(14) 0.0318(12) -0.0161(10) 0.0063(10) -0.0017(11)
N4 0.0346(11) 0.0295(11) 0.0314(11) 0.0073(9) 0.0117(9) 0.0029(9)
N5 0.0251(11) 0.0251(11) 0.0325(13) 0.0005(10) 0.0103(10) -0.0026(9)
C1 0.0260(13) 0.0422(15) 0.0374(14) 0.0064(12) -0.0010(11) 0.0041(11)
C2 0.0418(19) 0.087(3) 0.059(2) 0.001(2) 0.0022(18) 0.0172(19)
C3 0.0446(18) 0.066(2) 0.0452(19) 0.0168(17) -0.0007(16) -0.0059(18)
C4 0.050(2) 0.057(2) 0.0469(19) 0.0045(17) -0.0118(17) -0.0064(17)
C5 0.0443(15) 0.0133(11) 0.0416(15) 0.0013(10) 0.0172(12) -0.0015(10)
C6 0.070(2) 0.0254(16) 0.0509(19) -0.0082(13) 0.0121(17) -0.0072(15)
C7 0.067(2) 0.0217(15) 0.0488(19) 0.0071(13) 0.0279(17) 0.0020(15)
C8 0.059(2) 0.0310(17) 0.077(3) 0.0088(16) 0.036(2) 0.0101(15)
C9 0.0360(14) 0.0352(14) 0.0374(14) -0.0050(12) 0.0193(12) 0.0034(12)
C10 0.070(2) 0.062(2) 0.055(2) -0.0256(19) 0.0259(19) -0.0060(19)
C11 0.0452(18) 0.068(2) 0.055(2) 0.0032(19) 0.0251(17) 0.0190(17)
C12 0.055(2) 0.060(2) 0.055(2) 0.0111(17) 0.0331(19) 0.0092(18)
C13 0.0270(12) 0.0283(13) 0.0221(12) 0.0016(10) 0.0070(10) 0.0062(11)
C14 0.0319(13) 0.0479(16) 0.0251(13) -0.0053(11) 0.0062(11) 0.0086(12)
C15 0.0443(17) 0.082(2) 0.0227(15) -0.0019(15) 0.0074(13) 0.0150(17)
C16 0.0472(18) 0.086(3) 0.0333(17) 0.0261(17) 0.0167(14) 0.0179(17)
C17 0.0426(16) 0.0462(17) 0.0444(17) 0.0206(14) 0.0190(14) 0.0077(14)
C18 0.0295(15) 0.0345(16) 0.059(2) 0.0145(14) -0.0015(14) -0.0073(13)
C19 0.0205(12) 0.0280(13) 0.0454(15) 0.0055(11) 0.0067(11) -0.0053(10)
C20 0.0411(16) 0.0418(17) 0.0495(19) -0.0001(15) 0.0136(14) -0.0090(13)
C21 0.059(2) 0.0344(17) 0.084(3) -0.0106(18) 0.0287(18) -0.0123(15)
C22 0.061(2) 0.0308(18) 0.100(3) 0.0206(19) 0.039(2) -0.0007(15)
C23 0.0535(19) 0.058(2) 0.055(2) 0.0206(17) 0.0253(16) 0.0033(16)
C24 0.0368(15) 0.0369(16) 0.0502(18) 0.0005(14) 0.0124(13) -0.0046(13)
C1S 0.083(3) 0.081(3) 0.054(2) -0.0025(19) 0.0123(19) -0.006(2)
C2S 0.094(3) 0.166(5) 0.058(3) 0.006(3) 0.013(2) 0.062(4)
C3S 0.055(3) 0.267(9) 0.092(4) -0.029(5) 0.037(3) -0.050(5)
C4S 0.196(7) 0.168(5) 0.060(3) -0.043(3) 0.067(4) -0.139(5)
C5S 0.146(4) 0.065(2) 0.053(2) -0.0096(18) 0.029(2) -0.022(3)
C6S 0.0493(19) 0.083(3) 0.059(2) -0.0040(19) 0.0039(16) -0.0032(19)

loop_
_geom_bond_atom_site_label_1
_geom_bond_atom_site_label_2
_geom_bond_distance
_geom_bond_site_symmetry_2
_geom_bond_publ_flag
Zr1 O1 1.9148(15) . ?
Zr1 O3 1.9233(15) . ?
Zr1 O2 1.9386(14) . ?
Zr1 O4 2.2881(14) . ?
Zr1 O4 2.2906(14) 3_675 ?
Zr1 N5 2.4127(19) . ?
O1 C1 1.425(3) . ?
O2 C5 1.423(2) . ?
O3 C9 1.426(3) . ?
O4 N1 1.351(2) . ?
O4 Zr1 2.2906(14) 3_675 ?
N1 N2 1.340(2) . ?
N1 C13 1.353(3) . ?
N2 N3 1.323(3) . ?
N3 C14 1.372(3) . ?
N4 C13 1.335(3) . ?
N4 C17 1.333(3) . ?
N5 C18 1.474(3) . ?
C1 C2 1.502(4) . ?
C1 C3 1.520(4) . ?
C1 C4 1.523(4) . ?
C2 H2C 1.00(3) . ?
C2 H2B 0.94(3) . ?
C2 H2A 0.99(3) . ?
C3 H3A 0.93(3) . ?
C3 H3C 0.99(3) . ?
C3 H3B 1.04(3) . ?
C4 H4C 0.94(3) . ?
C4 H4A 0.97(3) . ?
C4 H4B 1.02(3) . ?
C5 C8 1.509(4) . ?
C5 C6 1.515(4) . ?
C5 C7 1.517(3) . ?
C6 H6C 0.95(3) . ?
C6 H6A 1.01(3) . ?
C6 H6B 1.04(3) . ?
C7 H7A 0.92(3) . ?
C7 H7C 0.96(3) . ?
C7 H7B 1.00(3) . ?
C8 H8C 0.99(3) . ?
C8 H8A 0.94(3) . ?
C8 H8B 0.99(3) . ?
C9 C11 1.510(4) . ?
C9 C12 1.514(4) . ?
C9 C10 1.515(4) . ?
C10 H10B 0.94(3) . ?
C10 H10A 0.98(4) . ?
C10 H10C 1.09(3) . ?
C11 H11A 0.92(3) . ?
C11 H11B 0.92(3) . ?
C11 H11C 1.07(3) . ?
C12 H12C 0.90(3) . ?
C12 H12B 0.97(3) . ?
C12 H12A 1.02(4) . ?
C13 C14 1.389(3) . ?
C14 C15 1.404(4) . ?
C15 H15 0.93(3) . ?
C15 C16 1.358(4) . ?
C16 H16 0.90(3) . ?
C16 C17 1.400(4) . ?
C17 H17 0.98(2) . ?
C18 H18B 0.93(3) . ?
C18 H18A 0.97(3) . ?
C18 C19 1.513(3) . ?
C19 C24 1.376(3) . ?
C19 C20 1.382(4) . ?
C20 H20 0.87(3) . ?
C20 C21 1.375(4) . ?
C21 H21 0.96(3) . ?
C21 C22 1.370(5) . ?
C22 H22 0.91(3) . ?
C22 C23 1.370(5) . ?
C23 H23 0.88(3) . ?
C23 C24 1.381(4) . ?
C24 H24 0.93(2) . ?
C1S C2S 1.315(5) . ?
C1S C6S 1.340(5) . ?
C2S C3S 1.317(7) . ?
C3S C4S 1.385(8) . ?
C4S C5S 1.422(7) . ?
C5S C6S 1.339(5) . ?
